data_4505186
loop_
_publ_author_name
'Abdelmoty, Iman'
'Buchholz, Vera'
'Di, Li'
'Guo, Chengyun'
'Kowitz, Kathleen'
'Enkelmann, Volker'
'Wegner, Gerhard'
'Foxman, Bruce M.'

_publ_section_title
;
 Polymorphism of Cinnamic and \a-Truxillic Acids:&#x2009; New Additions to
 an Old Story&#x2020;
;
_journal_issue 6
_journal_name_full 'Crystal Growth &amp; Design'
_journal_page_first 2210
_journal_paper_doi 10.1021/cg050160s
_journal_volume 5
_journal_year 2005
_chemical_formula_moiety 'C9 H7 O2'
_chemical_formula_sum 'C9 H7 O2'
_chemical_formula_weight 147.15
_space_group_IT_number 14
_symmetry_cell_setting monoclinic
_symmetry_space_group_name_Hall '-P 2yn'
_symmetry_space_group_name_H-M 'P 1 21/n 1'
_atom_sites_solution_hydrogens geom
_atom_sites_solution_primary direct
_audit_creation_date 05-03-14
_audit_creation_method CRYSTALS_ver_12.80
_cell_angle_alpha 90
_cell_angle_beta 106.057(16)
_cell_angle_gamma 90
_cell_formula_units_Z 4
_cell_length_a 7.6462(11)
_cell_length_b 18.2905(14)
_cell_length_c 5.6092(12)
_cell_measurement_reflns_used 0
_cell_measurement_temperature 294
_cell_measurement_theta_max 0
_cell_measurement_theta_min 0
_cell_volume 753.9(2)
_computing_cell_refinement 'CAD4 Express, (Straver, 1992)'
_computing_data_collection 'CAD4 Express, (Straver, 1992)'
_computing_data_reduction 'RC93 (Watkin, Prout & Lilley, 1994)'
_computing_molecular_graphics 'CAMERON (Watkin et al., 1996)'
_computing_publication_material 'CRYSTALS (Betteridge et al., 2003)'
_computing_structure_refinement 'CRYSTALS (Betteridge et al., 2003)'
_computing_structure_solution 'SIR92 (Altomare et al., 1994)'
_diffrn_ambient_temperature 294
_diffrn_measured_fraction_theta_full 1.000
_diffrn_measured_fraction_theta_max 1.000
_diffrn_measurement_device_type 'Enraf-Nonius CAD4'
_diffrn_measurement_method \w/2\q
_diffrn_radiation_monochromator graphite
_diffrn_radiation_type 'Cu K\a'
_diffrn_radiation_wavelength 1.54180
_diffrn_reflns_av_R_equivalents 0.010
_diffrn_reflns_limit_h_max 9
_diffrn_reflns_limit_h_min 0
_diffrn_reflns_limit_k_max 22
_diffrn_reflns_limit_k_min 0
_diffrn_reflns_limit_l_max 6
_diffrn_reflns_limit_l_min -6
_diffrn_reflns_number 1538
_diffrn_reflns_theta_full 69.950
_diffrn_reflns_theta_max 69.950
_diffrn_reflns_theta_min 4.835
_diffrn_standards_number 0
_exptl_absorpt_coefficient_mu 0.754
_exptl_absorpt_correction_T_max 0.93
_exptl_absorpt_correction_T_min 0.68
_exptl_absorpt_correction_type psi-scan
_exptl_absorpt_process_details
; 
 Azimutal absorption correction (North et al., 1968) 
;
_exptl_crystal_colour colourless
_exptl_crystal_density_diffrn 1.296
_exptl_crystal_description prism
_exptl_crystal_F_000 308
_exptl_crystal_size_max 0.46
_exptl_crystal_size_mid 0.32
_exptl_crystal_size_min 0.10
_refine_diff_density_max 0.33
_refine_diff_density_min -0.42
_refine_ls_extinction_coef 46(8)
_refine_ls_extinction_method 'Larson 1970 Crystallographic Computing eq 22'
_refine_ls_goodness_of_fit_ref 0.9664
_refine_ls_hydrogen_treatment noref
_refine_ls_matrix_type full
_refine_ls_number_parameters 110
_refine_ls_number_reflns 1230
_refine_ls_number_restraints 0
_refine_ls_R_factor_all 0.0695
_refine_ls_R_factor_gt 0.0621
_refine_ls_shift/su_max 0.005220
_refine_ls_structure_factor_coef F
_refine_ls_weighting_details
;
 Method, part 1, Chebychev polynomial, (Watkin, 1994, Prince, 1982) 
 [weight] = 1.0/[A~0~*T~0~(x)+A~1~*T~1~(x) ... +A~n-1~]*T~n-1~(x)] 
 where A~i~ are the Chebychev coefficients listed below and x= Fcalc/Fmax 
 Method = Robust Weighting (Prince, 1982) 
 W = [weight] * [1-(deltaF/6*sigmaF)^2^]^2^ 
 A~i~ are: 
 5.24 2.96 3.77 
;
_refine_ls_weighting_scheme calc
_refine_ls_wR_factor_all 0.0852
_refine_ls_wR_factor_gt 0.0751
_refine_ls_wR_factor_ref 0.0751
_reflns_limit_h_max 9
_reflns_limit_h_min 0
_reflns_limit_k_max 22
_reflns_limit_k_min 0
_reflns_limit_l_max 6
_reflns_limit_l_min -6
_reflns_number_gt 1230
_reflns_number_total 1430
_reflns_threshold_expression I>1.96u(I)
_oxford_diffrn_Wilson_B_factor 0.00
_oxford_diffrn_Wilson_scale 0.00
_oxford_refine_ls_scale 4.24(2)
_oxford_structure_analysis_title 'KATHY CA DIMER T300'
_cod_data_source_file cg050160ssi20050418_011742.cif
_cod_data_source_block Compound_2b
_cod_depositor_comments
;
The following automatic conversions were performed:

'_symmetry_cell_setting' value 'Monoclinic' changed to 'monoclinic'
according to /home/saulius/struct/CIF-dictionaries/cif_core.dic
dictionary named 'cif_core.dic' version 2.4.1 from 2010-06-29.

Automatic conversion script
Id: cif_fix_values 1715 2011-07-08 13:25:40Z adriana 
;
_cod_original_sg_symbol_H-M 'P 1 21/n 1 '
_cod_database_code 4505186

loop_
_symmetry_equiv_pos_as_xyz
x,y,z
-x,-y,-z
-x+1/2,y+1/2,-z+1/2
x+1/2,-y+1/2,z+1/2

loop_
_atom_site_label
_atom_site_type_symbol
_atom_site_fract_x
_atom_site_fract_y
_atom_site_fract_z
_atom_site_U_iso_or_equiv
_atom_site_occupancy
_atom_site_adp_type
_atom_site_refinement_flags_occupancy
O1 O 0.87970(17) 0.53888(8) 0.7272(3) 0.0401 1.0000 Uani .
O2 O 0.78626(17) 0.50626(8) 1.0575(2) 0.0392 1.0000 Uani .
C1 C 0.7578(2) 0.52605(9) 0.8285(3) 0.0308 1.0000 Uani .
C2 C 0.5578(2) 0.52399(10) 0.6845(3) 0.0259 0.895(6) Uani P
C3 C 0.5061(2) 0.55523(9) 0.4182(3) 0.0265 0.895(6) Uani P
C4 C 0.3661(2) 0.61595(9) 0.3569(3) 0.0316 1.0000 Uani .
C5 C 0.3634(3) 0.66394(10) 0.1641(3) 0.0352 1.0000 Uani .
C6 C 0.2228(3) 0.71424(11) 0.0859(4) 0.0436 1.0000 Uani .
C7 C 0.0863(3) 0.71791(12) 0.2031(4) 0.0505 1.0000 Uani .
C8 C 0.0878(3) 0.67099(12) 0.3951(4) 0.0469 1.0000 Uani .
C9 C 0.2275(3) 0.62038(10) 0.4732(4) 0.0363 1.0000 Uani .
C21 C 0.606(3) 0.5694(14) 0.731(4) 0.048(6) 0.105(6) Uiso P
C31 C 0.566(3) 0.6012(11) 0.513(4) 0.040(5) 0.105(6) Uiso P
H21 H 0.4827 0.5433 0.7788 0.0294 0.895(6) Uiso P
H31 H 0.6124 0.5691 0.3731 0.0311 0.895(6) Uiso P
H211 H 0.5241 0.5764 0.8298 0.0580 0.105(6) Uiso P
H311 H 0.6632 0.6159 0.4484 0.0482 0.105(6) Uiso P
H51 H 0.4583 0.6624 0.0850 0.0409 1.0000 Uiso .
H61 H 0.2207 0.7461 -0.0485 0.0505 1.0000 Uiso .
H71 H -0.0086 0.7528 0.1512 0.0593 1.0000 Uiso .
H81 H -0.0068 0.6732 0.4746 0.0565 1.0000 Uiso .
H91 H 0.2285 0.5885 0.6073 0.0432 1.0000 Uiso .

loop_
_atom_site_aniso_label
_atom_site_aniso_U_11
_atom_site_aniso_U_22
_atom_site_aniso_U_33
_atom_site_aniso_U_23
_atom_site_aniso_U_13
_atom_site_aniso_U_12
O1 0.0293(7) 0.0441(8) 0.0427(8) 0.0095(6) 0.0030(6) -0.0039(5)
O2 0.0308(7) 0.0469(8) 0.0345(8) 0.0052(5) -0.0002(6) -0.0033(5)
C1 0.0301(9) 0.0253(9) 0.0338(9) 0.0008(7) 0.0034(7) 0.0007(6)
C2 0.0199(10) 0.0231(11) 0.0305(10) 0.0005(7) 0.0002(7) 0.0018(6)
C3 0.0218(9) 0.0228(10) 0.0332(10) 0.0015(7) 0.0045(7) -0.0010(7)
C4 0.0291(9) 0.0271(9) 0.0352(9) 0.0023(7) 0.0029(7) 0.0021(7)
C5 0.0350(10) 0.0278(9) 0.0395(10) 0.0028(7) 0.0051(7) -0.0018(7)
C6 0.0485(12) 0.0305(10) 0.0473(11) 0.0123(8) 0.0057(9) 0.0033(8)
C7 0.0475(12) 0.0404(11) 0.0602(13) 0.0123(10) 0.0095(10) 0.0183(9)
C8 0.0405(12) 0.0433(11) 0.0575(13) 0.0096(9) 0.0144(10) 0.0144(9)
C9 0.0351(10) 0.0312(9) 0.0419(10) 0.0076(8) 0.0092(8) 0.0056(7)

loop_
_atom_type_symbol
_atom_type_scat_dispersion_real
_atom_type_scat_dispersion_imag
_atom_type_scat_Cromer_Mann_a1
_atom_type_scat_Cromer_Mann_b1
_atom_type_scat_Cromer_Mann_a2
_atom_type_scat_Cromer_Mann_b2
_atom_type_scat_Cromer_Mann_a3
_atom_type_scat_Cromer_Mann_b3
_atom_type_scat_Cromer_Mann_a4
_atom_type_scat_Cromer_Mann_b4
_atom_type_scat_Cromer_Mann_c
_atom_type_scat_source
C 0.0181 0.0091 2.3100 20.8439 1.0200 10.2075 1.5886 0.5687 0.8650 51.6512 0.2156 'International Tables Vol C 4.2.6.8 and 6.1.1.4'
H 0.0000 0.0000 0.4930 10.5109 0.3229 26.1257 0.1402 3.1424 0.0408 57.7998 0.0030 'International Tables Vol C 4.2.6.8 and 6.1.1.4'
O 0.0492 0.0322 3.0485 13.2771 2.2868 5.7011 1.5463 0.3239 0.8670 32.9089 0.2508 'International Tables Vol C 4.2.6.8 and 6.1.1.4'

loop_
_geom_angle_atom_site_label_1
_geom_angle_site_symmetry_1
_geom_angle_atom_site_label_2
_geom_angle_atom_site_label_3
_geom_angle_site_symmetry_3
_geom_angle
_geom_angle_publ_flag
O2 . C1 O1 . 124.46(16) yes
O2 . C1 C2 . 112.92(15) yes
O1 . C1 C2 . 122.29(16) yes
O2 . C1 C21 . 116.3(9) yes
O1 . C1 C21 . 111.5(9) yes
C1 . C2 C3 2_666 112.30(14) yes
C1 . C2 C3 . 117.13(15) yes
C3 2_666 C2 C3 . 90.92(13) yes
C1 . C2 H21 . 111.6 no
C3 2_666 C2 H21 . 111.6 no
C3 . C2 H21 . 111.6 no
C2 . C3 C2 2_666 89.08(13) yes
C2 . C3 C4 . 117.84(15) yes
C2 2_666 C3 C4 . 117.40(14) yes
C2 . C3 H31 . 110.3 no
C2 2_666 C3 H31 . 110.3 no
C4 . C3 H31 . 110.3 no
C3 . C4 C5 . 119.88(16) yes
C3 . C4 C9 . 121.18(15) yes
C5 . C4 C9 . 118.61(16) yes
C5 . C4 C31 . 110.4(7) yes
C9 . C4 C31 . 120.1(7) yes
C4 . C5 C6 . 120.51(17) yes
C4 . C5 H51 . 119.7 no
C6 . C5 H51 . 119.7 no
C5 . C6 C7 . 120.15(18) yes
C5 . C6 H61 . 119.9 no
C7 . C6 H61 . 119.9 no
C6 . C7 C8 . 119.94(18) yes
C6 . C7 H71 . 120.0 no
C8 . C7 H71 . 120.0 no
C7 . C8 C9 . 120.15(19) yes
C7 . C8 H81 . 119.9 no
C9 . C8 H81 . 119.9 no
C4 . C9 C8 . 120.62(17) yes
C4 . C9 H91 . 119.7 no
C8 . C9 H91 . 119.7 no
C1 . C21 C3 . 113.6(15) yes
C1 . C21 C31 . 124.8(18) yes
C1 . C21 H211 . 117.6 no
C3 . C21 H211 . 115.8 no
C2 . C21 H211 . 90.9 no
C31 . C21 H211 . 117.6 no
C4 . C31 C21 . 122.5(16) yes
C4 . C31 H311 . 118.8 no
C2 . C31 H311 . 126.9 no
C21 . C31 H311 . 118.8 no
C3 . C31 H311 . 108.4 no

loop_
_geom_bond_atom_site_label_1
_geom_bond_atom_site_label_2
_geom_bond_site_symmetry_2
_geom_bond_distance
_geom_bond_publ_flag
O1 C1 . 1.241(2) yes
O2 C1 . 1.294(2) yes
C1 C2 . 1.519(2) yes
C1 C21 . 1.39(2) yes
C2 C3 2_666 1.586(2) yes
C2 C3 . 1.545(3) yes
C2 H21 . 0.950 no
C3 C4 . 1.514(2) yes
C3 H31 . 0.950 no
C4 C5 . 1.389(3) yes
C4 C9 . 1.392(3) yes
C4 C31 . 1.56(2) yes
C5 C6 . 1.390(3) yes
C5 H51 . 0.950 no
C6 C7 . 1.381(3) yes
C6 H61 . 0.950 no
C7 C8 . 1.374(3) yes
C7 H71 . 0.950 no
C8 C9 . 1.390(3) yes
C8 H81 . 0.950 no
C9 H91 . 0.950 no
C21 C31 . 1.31(3) yes
C21 H211 . 0.950 no
C31 H311 . 0.950 no
